data_2020320
loop_
_publ_author_name
'Acosta Quintero, Lina M.'
'Burgos, Isidro'
'Palma, Alirio'
'Cobo, Justo'
'Glidewell, Christopher'

_publ_section_title
;
 Similar molecular constitutions but different conformations and different
 supramolecular assemblies in two related fused tetracyclic
 benzo[<i>b</i>]pyrimido[5,4-<i>f</i>]azepine derivatives
;
_journal_coeditor_code SK3612
_journal_issue 1
_journal_name_full 'Acta Crystallographica Section C'
_journal_page_first 52
_journal_page_last 56
_journal_paper_doi 10.1107/S2053229615023876
_journal_volume 72
_journal_year 2016
_chemical_formula_iupac 'C15 H14 Cl N3'
_chemical_formula_moiety 'C15 H14 Cl N3'
_chemical_formula_sum 'C15 H14 Cl N3'
_chemical_formula_weight 271.74
_chemical_name_systematic (RS)-8-chloro-6-methyl-1,2,6,7-tetrahydropyrimido[5',4':6,7]azepino[3,2,1-hi]indole
_space_group_crystal_system monoclinic
_space_group_IT_number 14
_space_group_name_Hall '-P 2ybc'
_space_group_name_H-M_alt 'P 1 21/c 1'
_symmetry_space_group_name_Hall '-P 2ybc'
_symmetry_space_group_name_H-M 'P 1 21/c 1'
_atom_sites_solution_hydrogens geom
_audit_creation_method SHELXL2014
_cell_angle_alpha 90
_cell_angle_beta 100.610(3)
_cell_angle_gamma 90
_cell_formula_units_Z 4
_cell_length_a 6.6250(3)
_cell_length_b 22.4796(13)
_cell_length_c 8.6355(4)
_cell_measurement_reflns_used 2903
_cell_measurement_temperature 100(2)
_cell_measurement_theta_max 27.555
_cell_measurement_theta_min 2.565
_cell_volume 1264.07(11)
_computing_cell_refinement
;
SAINT (Bruker, 2007)
;
_computing_data_collection
;
APEX2 (Bruker, 2007)
;
_computing_data_reduction
;
SAINT (Bruker, 2012)
;
_computing_molecular_graphics
;
PLATON (Spek, 2009)
;
_computing_publication_material
;
SHELXL2014 (Sheldrick, 2015) and PLATON (Spek, 2009)
;
_computing_structure_refinement
;
SHELXL2014 (Sheldrick, 2015)
;
_computing_structure_solution
;
SHELXS97 (Sheldrick, 2008)
;
_diffrn_ambient_temperature 100(2)
_diffrn_measured_fraction_theta_full 0.999
_diffrn_measured_fraction_theta_max 0.992
_diffrn_measurement_device_type 'Bruker D8 Venture'
_diffrn_measurement_method '\f and \w scans'
_diffrn_radiation_monochromator multilayer
_diffrn_radiation_type MoK\a
_diffrn_radiation_wavelength 0.71073
_diffrn_reflns_av_R_equivalents 0.0831
_diffrn_reflns_limit_h_max 8
_diffrn_reflns_limit_h_min -8
_diffrn_reflns_limit_k_max 29
_diffrn_reflns_limit_k_min -25
_diffrn_reflns_limit_l_max 11
_diffrn_reflns_limit_l_min -10
_diffrn_reflns_number 16728
_diffrn_reflns_theta_full 25.242
_diffrn_reflns_theta_max 27.555
_diffrn_reflns_theta_min 2.565
_diffrn_standards_decay_% 0
_diffrn_standards_interval_count 0
_diffrn_standards_interval_time 0
_diffrn_standards_number 0
_exptl_absorpt_coefficient_mu 0.290
_exptl_absorpt_correction_T_max 0.971
_exptl_absorpt_correction_T_min 0.812
_exptl_absorpt_correction_type multi-scan
_exptl_absorpt_process_details
;
(SADABS; Sheldrick, 2003)
;
_exptl_crystal_colour colourless
_exptl_crystal_density_diffrn 1.428
_exptl_crystal_description block
_exptl_crystal_F_000 568
_exptl_crystal_size_max 0.120
_exptl_crystal_size_mid 0.120
_exptl_crystal_size_min 0.100
_refine_diff_density_max 0.750
_refine_diff_density_min -0.384
_refine_ls_extinction_method none
_refine_ls_goodness_of_fit_ref 1.076
_refine_ls_hydrogen_treatment constr
_refine_ls_matrix_type full
_refine_ls_number_parameters 173
_refine_ls_number_reflns 2901
_refine_ls_number_restraints 0
_refine_ls_restrained_S_all 1.076
_refine_ls_R_factor_all 0.0625
_refine_ls_R_factor_gt 0.0450
_refine_ls_shift/su_max 0.001
_refine_ls_shift/su_mean 0.000
_refine_ls_structure_factor_coef Fsqd
_refine_ls_weighting_details 'w = 1/[\s^2^(Fo^2^)+(0.0483P)^2^+0.7689P] where P=(Fo^2^+2Fc^2^)/3'
_refine_ls_weighting_scheme calc
_refine_ls_wR_factor_gt 0.1058
_refine_ls_wR_factor_ref 0.1135
_reflns_number_gt 2329
_reflns_number_total 2901
_reflns_threshold_expression I>2\s(I)
_cod_data_source_file sk3612sup1.cif
_cod_data_source_block I
_cod_depositor_comments
;Adding full bibliography for 2020320--2020321.cif.

 Adding full bibliography for 2020320--2020321.cif.
;
_cod_database_code 2020320
_cod_database_fobs_code 2020320
_shelx_space_group_comment
;
The symmetry employed for this shelxl refinement is uniquely defined
by the following loop, which should always be used as a source of
symmetry information in preference to the above space-group names.
They are only intended as comments.
;
_shelx_estimated_absorpt_t_min 0.966
_shelx_estimated_absorpt_t_max 0.972
_shelxl_version_number 2.014

loop_
_space_group_symop_operation_xyz
'x, y, z'
'-x, y+1/2, -z+1/2'
'-x, -y, -z'
'x, -y-1/2, z-1/2'

loop_
_atom_site_type_symbol
_atom_site_label
_atom_site_fract_x
_atom_site_fract_y
_atom_site_fract_z
_atom_site_U_iso_or_equiv
_atom_site_adp_type
_atom_site_calc_flag
_atom_site_occupancy
C C1 0.6066(3) 0.45800(9) 0.1446(2) 0.0239(4) Uani d 1
H H1A 0.5879 0.5004 0.1700 0.029 Uiso calc 1
H H1B 0.4812 0.4437 0.0740 0.029 Uiso calc 1
C C2 0.7956(3) 0.44979(10) 0.0687(2) 0.0291(5) Uani d 1
H H2A 0.7562 0.4453 -0.0470 0.035 Uiso calc 1
H H2B 0.8911 0.4838 0.0924 0.035 Uiso calc 1
C C2a 0.8903(3) 0.39374(10) 0.1432(2) 0.0235(4) Uani d 1
C C2b 0.8070(3) 0.37952(9) 0.2764(2) 0.0182(4) Uani d 1
C C3 1.0462(3) 0.36023(11) 0.1012(2) 0.0305(5) Uani d 1
H H3 1.1001 0.3698 0.0097 0.037 Uiso calc 1
C C4 1.1228(3) 0.31245(11) 0.1948(3) 0.0327(5) Uani d 1
H H4 1.2305 0.2890 0.1680 0.039 Uiso calc 1
C C5 1.0417(3) 0.29879(10) 0.3281(2) 0.0261(4) Uani d 1
H H5 1.0971 0.2660 0.3914 0.031 Uiso calc 1
C C5a 0.8813(3) 0.33159(9) 0.3728(2) 0.0190(4) Uani d 1
C C6 0.8084(3) 0.31358(8) 0.5213(2) 0.0187(4) Uani d 1
H H6 0.9282 0.2945 0.5912 0.022 Uiso calc 1
C C7 0.7471(3) 0.36736(8) 0.6117(2) 0.0179(4) Uani d 1
H H7A 0.7393 0.3546 0.7201 0.021 Uiso calc 1
H H7B 0.8569 0.3977 0.6195 0.021 Uiso calc 1
C C7a 0.5468(3) 0.39584(8) 0.54002(19) 0.0155(4) Uani d 1
C C8 0.3794(3) 0.40097(8) 0.6144(2) 0.0173(4) Uani d 1
Cl Cl8 0.37942(8) 0.36267(2) 0.79091(6) 0.02699(15) Uani d 1
N N9 0.2123(2) 0.43379(7) 0.56786(19) 0.0191(3) Uani d 1
C C10 0.2119(3) 0.46273(8) 0.4330(2) 0.0195(4) Uani d 1
H H10 0.0990 0.4886 0.3990 0.023 Uiso calc 1
N N11 0.3508(2) 0.45949(7) 0.34097(18) 0.0184(3) Uani d 1
C C11a 0.5155(3) 0.42477(8) 0.3914(2) 0.0159(4) Uani d 1
N N12 0.6516(3) 0.42159(7) 0.29006(17) 0.0184(3) Uani d 1
C C61 0.6389(3) 0.26674(9) 0.4909(2) 0.0258(4) Uani d 1
H H61A 0.6876 0.2320 0.4397 0.039 Uiso calc 1
H H61B 0.5179 0.2835 0.4222 0.039 Uiso calc 1
H H61C 0.6023 0.2546 0.5912 0.039 Uiso calc 1

loop_
_atom_site_aniso_label
_atom_site_aniso_U_11
_atom_site_aniso_U_22
_atom_site_aniso_U_33
_atom_site_aniso_U_12
_atom_site_aniso_U_13
_atom_site_aniso_U_23
C1 0.0356(12) 0.0231(10) 0.0146(9) -0.0019(9) 0.0092(7) 0.0025(7)
C2 0.0343(12) 0.0369(12) 0.0193(9) -0.0122(10) 0.0130(8) -0.0012(8)
C2a 0.0230(10) 0.0326(11) 0.0169(9) -0.0103(8) 0.0085(7) -0.0072(8)
C2b 0.0163(9) 0.0244(10) 0.0154(8) -0.0055(7) 0.0070(7) -0.0074(7)
C3 0.0232(11) 0.0494(14) 0.0219(10) -0.0118(10) 0.0118(8) -0.0148(9)
C4 0.0192(10) 0.0495(14) 0.0312(11) -0.0003(10) 0.0093(8) -0.0164(10)
C5 0.0172(10) 0.0338(11) 0.0273(10) 0.0028(8) 0.0041(7) -0.0106(9)
C5a 0.0157(9) 0.0243(10) 0.0177(9) -0.0036(7) 0.0045(6) -0.0081(7)
C6 0.0178(9) 0.0216(9) 0.0165(8) 0.0011(7) 0.0028(6) -0.0003(7)
C7 0.0175(9) 0.0211(9) 0.0162(8) -0.0015(7) 0.0061(6) -0.0022(7)
C7a 0.0179(9) 0.0150(8) 0.0141(8) -0.0033(7) 0.0044(6) -0.0032(6)
C8 0.0193(9) 0.0174(9) 0.0171(8) -0.0042(7) 0.0084(7) -0.0026(7)
Cl8 0.0316(3) 0.0308(3) 0.0233(2) 0.0018(2) 0.01737(19) 0.00511(19)
N9 0.0164(8) 0.0189(8) 0.0234(8) -0.0017(6) 0.0070(6) -0.0056(6)
C10 0.0172(9) 0.0180(9) 0.0229(9) 0.0004(7) 0.0025(7) -0.0048(7)
N11 0.0196(8) 0.0169(8) 0.0186(7) -0.0008(6) 0.0034(6) -0.0026(6)
C11a 0.0180(9) 0.0144(8) 0.0163(8) -0.0035(7) 0.0053(6) -0.0028(7)
N12 0.0233(8) 0.0196(8) 0.0140(7) -0.0007(6) 0.0081(6) 0.0009(6)
C61 0.0280(11) 0.0193(10) 0.0315(11) -0.0010(8) 0.0090(8) -0.0021(8)

loop_
_atom_type_symbol
_atom_type_description
_atom_type_scat_dispersion_real
_atom_type_scat_dispersion_imag
_atom_type_scat_source
C C 0.0033 0.0016 'International Tables Vol C Tables 4.2.6.8 and 6.1.1.4'
H H 0.0000 0.0000 'International Tables Vol C Tables 4.2.6.8 and 6.1.1.4'
N N 0.0061 0.0033 'International Tables Vol C Tables 4.2.6.8 and 6.1.1.4'
Cl Cl 0.1484 0.1585 'International Tables Vol C Tables 4.2.6.8 and 6.1.1.4'

loop_
_geom_angle_atom_site_label_1
_geom_angle_atom_site_label_2
_geom_angle_atom_site_label_3
_geom_angle
N12 C1 C2 104.12(17)
N12 C1 H1A 110.9
C2 C1 H1A 110.9
N12 C1 H1B 110.9
C2 C1 H1B 110.9
H1A C1 H1B 108.9
C2a C2 C1 103.19(15)
C2a C2 H2A 111.1
C1 C2 H2A 111.1
C2a C2 H2B 111.1
C1 C2 H2B 111.1
H2A C2 H2B 109.1
C3 C2a C2b 121.2(2)
C3 C2a C2 128.34(18)
C2b C2a C2 110.34(17)
C5a C2b C2a 121.13(18)
C5a C2b N12 130.34(16)
C2a C2b N12 108.51(17)
C2a C3 C4 118.83(19)
C2a C3 H3 120.6
C4 C3 H3 120.6
C3 C4 C5 119.9(2)
C3 C4 H4 120.0
C5 C4 H4 120.0
C4 C5 C5a 122.5(2)
C4 C5 H5 118.7
C5a C5 H5 118.7
C2b C5a C5 116.34(18)
C2b C5a C6 125.61(16)
C5 C5a C6 118.02(18)
C5a C6 C61 112.32(15)
C5a C6 C7 112.19(15)
C61 C6 C7 112.08(15)
C5a C6 H6 106.6
C61 C6 H6 106.6
C7 C6 H6 106.6
C7a C7 C6 115.06(15)
C7a C7 H7A 108.5
C6 C7 H7A 108.5
C7a C7 H7B 108.5
C6 C7 H7B 108.5
H7A C7 H7B 107.5
C8 C7a C11a 112.65(16)
C8 C7a C7 124.56(16)
C11a C7a C7 122.62(16)
N9 C8 C7a 126.82(17)
N9 C8 Cl8 113.73(13)
C7a C8 Cl8 119.43(15)
C8 N9 C10 113.73(15)
N11 C10 N9 127.39(18)
N11 C10 H10 116.3
N9 C10 H10 116.3
C10 N11 C11a 116.69(16)
N11 C11a N12 114.41(16)
N11 C11a C7a 122.19(16)
N12 C11a C7a 123.37(17)
C11a N12 C2b 131.40(16)
C11a N12 C1 117.32(16)
C2b N12 C1 109.48(14)
C6 C61 H61A 109.5
C6 C61 H61B 109.5
H61A C61 H61B 109.5
C6 C61 H61C 109.5
H61A C61 H61C 109.5
H61B C61 H61C 109.5

loop_
_geom_bond_atom_site_label_1
_geom_bond_atom_site_label_2
_geom_bond_distance
C1 N12 1.483(2)
C1 C2 1.528(3)
C1 H1A 0.9900
C1 H1B 0.9900
C2 C2a 1.499(3)
C2 H2A 0.9900
C2 H2B 0.9900
C2a C3 1.380(3)
C2a C2b 1.401(2)
C2b C5a 1.395(3)
C2b N12 1.418(2)
C3 C4 1.383(3)
C3 H3 0.9500
C4 C5 1.391(3)
C4 H4 0.9500
C5 C5a 1.404(3)
C5 H5 0.9500
C5a C6 1.507(2)
C6 C61 1.527(3)
C6 C7 1.534(2)
C6 H6 1.0000
C7 C7a 1.501(3)
C7 H7A 0.9900
C7 H7B 0.9900
C7a C8 1.385(2)
C7a C11a 1.420(2)
C8 N9 1.330(2)
C8 Cl8 1.7506(18)
N9 C10 1.334(2)
C10 N11 1.324(2)
C10 H10 0.9500
N11 C11a 1.347(2)
C11a N12 1.370(2)
C61 H61A 0.9800
C61 H61B 0.9800
C61 H61C 0.9800

loop_
_geom_hbond_atom_site_label_D
_geom_hbond_atom_site_label_H
_geom_hbond_atom_site_label_A
_geom_hbond_site_symmetry_A
_geom_hbond_distance_DH
_geom_hbond_distance_HA
_geom_hbond_distance_DA
_geom_hbond_angle_DHA
_geom_hbond_publ_flag
C7 H7B N9 1_655 0.99 2.61 3.507(2) 151 no

loop_
_geom_torsion_atom_site_label_1
_geom_torsion_atom_site_label_2
_geom_torsion_atom_site_label_3
_geom_torsion_atom_site_label_4
_geom_torsion
N12 C1 C2 C2a 20.1(2)
C1 C2 C2a C3 169.0(2)
C1 C2 C2a C2b -15.0(2)
C3 C2a C2b C5a 1.1(3)
C2 C2a C2b C5a -175.25(17)
C3 C2a C2b N12 179.70(18)
C2 C2a C2b N12 3.3(2)
C2b C2a C3 C4 -1.1(3)
C2 C2a C3 C4 174.6(2)
C2a C3 C4 C5 0.3(3)
C3 C4 C5 C5a 0.5(3)
C2a C2b C5a C5 -0.3(3)
N12 C2b C5a C5 -178.54(18)
C2a C2b C5a C6 177.82(17)
N12 C2b C5a C6 -0.4(3)
C4 C5 C5a C2b -0.5(3)
C4 C5 C5a C6 -178.78(18)
C2b C5a C6 C61 93.1(2)
C5 C5a C6 C61 -88.8(2)
C2b C5a C6 C7 -34.2(2)
C5 C5a C6 C7 143.93(17)
C5a C6 C7 C7a 74.2(2)
C61 C6 C7 C7a -53.2(2)
C6 C7 C7a C8 119.83(19)
C6 C7 C7a C11a -65.3(2)
C11a C7a C8 N9 -7.1(3)
C7 C7a C8 N9 168.26(17)
C11a C7a C8 Cl8 174.34(13)
C7 C7a C8 Cl8 -10.3(2)
C7a C8 N9 C10 1.7(3)
Cl8 C8 N9 C10 -179.67(13)
C8 N9 C10 N11 3.8(3)
N9 C10 N11 C11a -2.6(3)
C10 N11 C11a N12 178.25(16)
C10 N11 C11a C7a -3.9(3)
C8 C7a C11a N11 8.0(2)
C7 C7a C11a N11 -167.40(17)
C8 C7a C11a N12 -174.27(17)
C7 C7a C11a N12 10.3(3)
N11 C11a N12 C2b -160.29(18)
C7a C11a N12 C2b 21.8(3)
N11 C11a N12 C1 2.6(2)
C7a C11a N12 C1 -175.23(16)
C5a C2b N12 C11a -7.2(3)
C2a C2b N12 C11a 174.44(19)
C5a C2b N12 C1 -171.10(19)
C2a C2b N12 C1 10.5(2)
C2 C1 N12 C11a 174.06(16)
C2 C1 N12 C2b -19.5(2)
